data_7025807
loop_
_publ_author_name
'Buvailo, Andrii I.'
'Gumienna-Kontecka, Elzbieta'
'Pavlova, Svetlana V.'
'Fritsky, Igor O.'
'Haukka, Matti'

_publ_section_title
;
 Dimeric versus polymeric coordination in copper(II) cationic complexes
 with bis(chelating) oxime and amide ligands.
;
_journal_issue 27
_journal_name_full 'Dalton transactions (Cambridge, England : 2003)'
_journal_page_first 6266
_journal_page_last 6275
_journal_paper_doi 10.1039/c0dt00008f
_journal_volume 39
_journal_year 2010
_chemical_formula_moiety 'C22 H40 Cu2 N12 O16, C3 H6 O'
_chemical_formula_sum 'C25 H46 Cu2 N12 O17'
_chemical_formula_weight 913.82
_chemical_name_systematic
;
?
;
_space_group_IT_number 2
_symmetry_cell_setting triclinic
_symmetry_space_group_name_Hall '-P 1'
_symmetry_space_group_name_H-M 'P -1'
_atom_sites_solution_hydrogens geom
_atom_sites_solution_primary direct
_atom_sites_solution_secondary difmap
_audit_creation_method SHELXL-97
_cell_angle_alpha 95.34(3)
_cell_angle_beta 93.36(3)
_cell_angle_gamma 98.13(3)
_cell_formula_units_Z 1
_cell_length_a 8.511(2)
_cell_length_b 9.635(2)
_cell_length_c 11.818(2)
_cell_measurement_reflns_used 1738
_cell_measurement_temperature 120(2)
_cell_measurement_theta_max 27.48
_cell_measurement_theta_min 1.00
_cell_volume 952.7(4)
_computing_cell_refinement 'Denzo/Scalepack (Otwinowski & Minor, 1997)'
_computing_data_collection 'Collect (Bruker, 2004)'
_computing_data_reduction 'Denzo/Scalepack (Otwinowski & Minor, 1997)'
_computing_molecular_graphics 'ORTEP-3 for Windows (Farrugia, 1997)'
_computing_publication_material 'SHELXL-97 (Sheldrick, 2008)'
_computing_structure_refinement 'SHELXL-97 (Sheldrick, 2008)'
_computing_structure_solution 'SIR2004 (Burla et al., 2005)'
_diffrn_ambient_temperature 120(2)
_diffrn_detector_area_resol_mean 9
_diffrn_measured_fraction_theta_full 0.995
_diffrn_measured_fraction_theta_max 0.880
_diffrn_measurement_device '95mm CCD camera on \k-goniostat'
_diffrn_measurement_device_type 'Nonius KappaCCD'
_diffrn_measurement_method '\f scans and \w scans with \k offset'
_diffrn_radiation_monochromator 'horizontally mounted graphite crystal'
_diffrn_radiation_source 'fine-focus sealed tube'
_diffrn_radiation_type MoK\a
_diffrn_radiation_wavelength 0.71073
_diffrn_reflns_av_R_equivalents 0.0298
_diffrn_reflns_av_sigmaI/netI 0.0453
_diffrn_reflns_limit_h_max 11
_diffrn_reflns_limit_h_min -11
_diffrn_reflns_limit_k_max 12
_diffrn_reflns_limit_k_min -8
_diffrn_reflns_limit_l_max 15
_diffrn_reflns_limit_l_min -15
_diffrn_reflns_number 6608
_diffrn_reflns_theta_full 25.00
_diffrn_reflns_theta_max 28.38
_diffrn_reflns_theta_min 3.44
_exptl_absorpt_coefficient_mu 1.203
_exptl_absorpt_correction_T_max 0.8772
_exptl_absorpt_correction_T_min 0.8186
_exptl_absorpt_correction_type multi-scan
_exptl_absorpt_process_details 'SADABS (Sheldrick, 2001)'
_exptl_crystal_colour green
_exptl_crystal_density_diffrn 1.593
_exptl_crystal_density_method 'not measured'
_exptl_crystal_description block
_exptl_crystal_F_000 474
_exptl_crystal_size_max 0.22
_exptl_crystal_size_mid 0.14
_exptl_crystal_size_min 0.11
_refine_diff_density_max 0.893
_refine_diff_density_min -0.500
_refine_diff_density_rms 0.075
_refine_ls_extinction_method none
_refine_ls_goodness_of_fit_ref 1.074
_refine_ls_hydrogen_treatment mixed
_refine_ls_matrix_type full
_refine_ls_number_parameters 278
_refine_ls_number_reflns 4192
_refine_ls_number_restraints 0
_refine_ls_restrained_S_all 1.074
_refine_ls_R_factor_all 0.0450
_refine_ls_R_factor_gt 0.0359
_refine_ls_shift/su_max 0.001
_refine_ls_shift/su_mean 0.000
_refine_ls_structure_factor_coef Fsqd
_refine_ls_weighting_details 'calc w=1/[\s^2^(Fo^2^)+(0.0501P)^2^+0.1428P] where P=(Fo^2^+2Fc^2^)/3'
_refine_ls_weighting_scheme calc
_refine_ls_wR_factor_gt 0.0910
_refine_ls_wR_factor_ref 0.0953
_reflns_number_gt 3568
_reflns_number_total 4192
_reflns_threshold_expression >2sigma(I)
_cod_data_source_file c0dt00008f.txt
_cod_data_source_block 1b
_cod_original_cell_volume 952.7(3)
_cod_database_code 7025807

loop_
_symmetry_equiv_pos_as_xyz
'x, y, z'
'-x, -y, -z'

loop_
_atom_site_label
_atom_site_type_symbol
_atom_site_fract_x
_atom_site_fract_y
_atom_site_fract_z
_atom_site_U_iso_or_equiv
_atom_site_adp_type
_atom_site_occupancy
_atom_site_symmetry_multiplicity
_atom_site_calc_flag
_atom_site_refinement_flags
Cu1 Cu 0.68492(3) 0.72017(3) 0.87162(2) 0.01374(10) Uani 1 1 d .
O1 O 0.87370(19) 0.99569(16) 0.85784(14) 0.0169(3) Uani 1 1 d .
O2 O 0.56950(18) 0.74842(15) 1.01118(13) 0.0149(3) Uani 1 1 d .
O3 O 0.41497(19) 0.47277(16) 1.19046(13) 0.0146(3) Uani 1 1 d .
O4 O 0.11027(19) 0.18390(16) 1.30258(14) 0.0182(4) Uani 1 1 d .
O5 O 0.8695(2) 0.63609(17) 0.97969(14) 0.0207(4) Uani 1 1 d .
O6 O 0.4552(2) 0.81290(16) 0.74777(14) 0.0197(4) Uani 1 1 d .
O7 O 0.4225(2) 0.67530(18) 0.58888(15) 0.0256(4) Uani 1 1 d .
O8 O 0.5002(3) 0.8974(2) 0.58711(18) 0.0474(6) Uani 1 1 d .
O9 O -0.0932(8) 0.8677(8) 0.3860(6) 0.098(2) Uani 0.50 1 d P
N1 N 0.7708(2) 0.91864(19) 0.91845(16) 0.0134(4) Uani 1 1 d .
N2 N 0.5541(2) 0.9091(2) 1.16008(17) 0.0142(4) Uani 1 1 d .
N3 N 0.4272(2) 0.6277(2) 1.34736(17) 0.0155(4) Uani 1 1 d .
N4 N 0.2152(2) 0.28917(19) 1.27215(16) 0.0133(4) Uani 1 1 d .
N5 N 0.8860(2) 0.55743(19) 1.15441(16) 0.0161(4) Uani 1 1 d .
N6 N 0.4571(2) 0.7962(2) 0.63998(17) 0.0189(4) Uani 1 1 d .
C1 C 0.7891(3) 1.1194(2) 1.0666(2) 0.0166(5) Uani 1 1 d .
H1A H 0.8829 1.1565 1.0316 0.025 Uiso 1 1 calc R
H1B H 0.8143 1.1173 1.1466 0.025 Uiso 1 1 calc R
H1C H 0.7084 1.1781 1.0559 0.025 Uiso 1 1 calc R
C2 C 0.7299(3) 0.9738(2) 1.01338(19) 0.0131(4) Uani 1 1 d .
C3 C 0.6115(3) 0.8703(2) 1.06296(19) 0.0132(4) Uani 1 1 d .
C4 C 0.4430(3) 0.8122(2) 1.2160(2) 0.0153(5) Uani 1 1 d .
H4A H 0.3800 0.7446 1.1592 0.018 Uiso 1 1 calc R
H4B H 0.3712 0.8645 1.2572 0.018 Uiso 1 1 calc R
C5 C 0.5352(3) 0.7344(2) 1.2989(2) 0.0159(5) Uani 1 1 d .
H5A H 0.6142 0.6897 1.2591 0.019 Uiso 1 1 calc R
H5B H 0.5903 0.8014 1.3597 0.019 Uiso 1 1 calc R
C6 C 0.3729(3) 0.5040(2) 1.28926(19) 0.0137(4) Uani 1 1 d .
C7 C 0.2566(3) 0.4028(2) 1.34078(19) 0.0142(4) Uani 1 1 d .
C8 C 0.1957(3) 0.4269(3) 1.4555(2) 0.0224(5) Uani 1 1 d .
H8A H 0.1028 0.3594 1.4614 0.034 Uiso 1 1 calc R
H8B H 0.1687 0.5204 1.4661 0.034 Uiso 1 1 calc R
H8C H 0.2763 0.4163 1.5131 0.034 Uiso 1 1 calc R
C9 C 0.8163(3) 0.5585(2) 1.0516(2) 0.0180(5) Uani 1 1 d .
H9 H 0.7219 0.4976 1.0318 0.022 Uiso 1 1 calc R
C10 C 1.0359(3) 0.6483(3) 1.1879(2) 0.0258(6) Uani 1 1 d .
H10A H 1.1226 0.5988 1.1687 0.039 Uiso 1 1 calc R
H10B H 1.0432 0.6746 1.2686 0.039 Uiso 1 1 calc R
H10C H 1.0411 0.7314 1.1486 0.039 Uiso 1 1 calc R
C11 C 0.8292(3) 0.4552(3) 1.2309(2) 0.0233(5) Uani 1 1 d .
H11A H 0.7282 0.4042 1.2004 0.035 Uiso 1 1 calc R
H11B H 0.8173 0.5032 1.3042 0.035 Uiso 1 1 calc R
H11C H 0.9043 0.3907 1.2389 0.035 Uiso 1 1 calc R
C12 C 0.1270(5) 0.9384(5) 0.4971(4) 0.0706(12) Uani 1 1 d .
C13 C -0.0317(10) 0.9502(8) 0.4580(8) 0.060(2) Uani 0.50 1 d P
H1O1 H 0.888(4) 0.922(3) 0.788(3) 0.048(10) Uiso 1 1 d .
H1N3 H 0.404(3) 0.642(3) 1.415(3) 0.029(8) Uiso 1 1 d .
H1N2 H 0.573(3) 0.990(3) 1.186(3) 0.028(8) Uiso 1 1 d .

loop_
_atom_site_aniso_label
_atom_site_aniso_U_11
_atom_site_aniso_U_22
_atom_site_aniso_U_33
_atom_site_aniso_U_23
_atom_site_aniso_U_13
_atom_site_aniso_U_12
Cu1 0.01749(16) 0.01032(15) 0.01262(15) -0.00003(10) 0.00411(11) -0.00104(10)
O1 0.0204(8) 0.0120(8) 0.0176(8) 0.0023(6) 0.0084(7) -0.0030(6)
O2 0.0173(8) 0.0118(7) 0.0150(8) -0.0008(6) 0.0044(7) -0.0004(6)
O3 0.0183(8) 0.0118(7) 0.0127(8) -0.0009(6) 0.0031(7) 0.0001(6)
O4 0.0201(8) 0.0149(8) 0.0181(8) 0.0013(7) 0.0068(7) -0.0042(6)
O5 0.0219(9) 0.0221(9) 0.0197(9) 0.0077(7) 0.0042(7) 0.0035(7)
O6 0.0279(9) 0.0157(8) 0.0151(8) -0.0017(6) 0.0055(7) 0.0023(7)
O7 0.0409(11) 0.0178(9) 0.0163(8) -0.0041(7) 0.0032(8) 0.0008(8)
O8 0.0812(18) 0.0289(11) 0.0295(11) 0.0125(9) 0.0045(12) -0.0072(11)
O9 0.063(4) 0.113(6) 0.098(5) -0.041(5) 0.022(4) -0.028(4)
N1 0.0145(9) 0.0114(9) 0.0141(9) 0.0026(7) 0.0030(8) -0.0002(7)
N2 0.0162(9) 0.0094(9) 0.0161(10) 0.0000(8) 0.0030(8) -0.0007(7)
N3 0.0197(10) 0.0144(9) 0.0116(9) 0.0013(8) 0.0028(8) -0.0009(8)
N4 0.0143(9) 0.0121(9) 0.0132(9) 0.0024(7) 0.0025(8) 0.0000(7)
N5 0.0165(9) 0.0153(9) 0.0160(10) 0.0022(8) 0.0008(8) -0.0001(8)
N6 0.0212(10) 0.0168(10) 0.0190(10) 0.0019(8) 0.0023(9) 0.0028(8)
C1 0.0160(11) 0.0126(11) 0.0195(11) -0.0023(9) 0.0021(10) -0.0013(9)
C2 0.0117(10) 0.0121(10) 0.0152(11) 0.0016(8) -0.0005(9) 0.0011(8)
C3 0.0125(10) 0.0129(10) 0.0144(10) 0.0015(8) 0.0012(9) 0.0020(8)
C4 0.0165(11) 0.0132(10) 0.0163(11) 0.0009(9) 0.0065(9) 0.0007(8)
C5 0.0164(11) 0.0142(11) 0.0157(11) 0.0003(9) 0.0023(9) -0.0027(9)
C6 0.0146(10) 0.0148(10) 0.0123(10) 0.0013(8) 0.0015(9) 0.0041(8)
C7 0.0167(11) 0.0138(10) 0.0121(10) 0.0010(8) 0.0028(9) 0.0015(9)
C8 0.0261(13) 0.0205(12) 0.0180(12) -0.0023(10) 0.0071(11) -0.0042(10)
C9 0.0165(11) 0.0166(11) 0.0218(12) 0.0027(9) 0.0021(10) 0.0042(9)
C10 0.0272(13) 0.0221(13) 0.0254(13) 0.0042(10) -0.0056(11) -0.0045(10)
C11 0.0257(13) 0.0221(12) 0.0226(13) 0.0075(10) 0.0052(11) 0.0007(10)
C12 0.055(2) 0.078(3) 0.083(3) 0.025(2) 0.022(2) 0.003(2)
C13 0.058(5) 0.050(5) 0.070(6) 0.014(4) 0.032(4) -0.016(4)

loop_
_atom_type_symbol
_atom_type_description
_atom_type_scat_dispersion_real
_atom_type_scat_dispersion_imag
_atom_type_scat_source
C C 0.0033 0.0016 'International Tables Vol C Tables 4.2.6.8 and 6.1.1.4'
H H 0.0000 0.0000 'International Tables Vol C Tables 4.2.6.8 and 6.1.1.4'
N N 0.0061 0.0033 'International Tables Vol C Tables 4.2.6.8 and 6.1.1.4'
O O 0.0106 0.0060 'International Tables Vol C Tables 4.2.6.8 and 6.1.1.4'
Cu Cu 0.3201 1.2651 'International Tables Vol C Tables 4.2.6.8 and 6.1.1.4'

loop_
_geom_angle_atom_site_label_1
_geom_angle_atom_site_label_2
_geom_angle_atom_site_label_3
_geom_angle
_geom_angle_site_symmetry_1
_geom_angle_site_symmetry_3
N4 Cu1 N1 95.40(8) 2_667 .
N4 Cu1 O2 172.91(7) 2_667 .
N1 Cu1 O2 81.05(8) . .
N4 Cu1 O3 81.73(8) 2_667 2_667
N1 Cu1 O3 173.50(7) . 2_667
O2 Cu1 O3 101.15(7) . 2_667
N4 Cu1 O5 98.77(7) 2_667 .
N1 Cu1 O5 94.23(7) . .
O2 Cu1 O5 87.65(7) . .
O3 Cu1 O5 91.98(7) 2_667 .
N4 Cu1 O6 83.17(7) 2_667 .
N1 Cu1 O6 87.31(7) . .
O2 Cu1 O6 90.50(6) . .
O3 Cu1 O6 86.56(6) 2_667 .
O5 Cu1 O6 177.38(5) . .
N4 Cu1 Cu1 133.27(6) 2_667 2_667
N1 Cu1 Cu1 130.82(6) . 2_667
O2 Cu1 Cu1 51.35(5) . 2_667
O3 Cu1 Cu1 53.02(5) 2_667 2_667
O5 Cu1 Cu1 74.57(5) . 2_667
O6 Cu1 Cu1 102.82(4) . 2_667
N1 O1 H1O1 102.0(19) . .
C3 O2 Cu1 111.76(14) . .
C6 O3 Cu1 111.13(14) . 2_667
C9 O5 Cu1 115.37(15) . .
N6 O6 Cu1 117.74(13) . .
C2 N1 O1 119.66(18) . .
C2 N1 Cu1 117.33(15) . .
O1 N1 Cu1 122.96(14) . .
C3 N2 C4 121.85(19) . .
C3 N2 H1N2 119(2) . .
C4 N2 H1N2 118(2) . .
C6 N3 C5 121.5(2) . .
C6 N3 H1N3 119(2) . .
C5 N3 H1N3 120(2) . .
C7 N4 O4 120.06(19) . .
C7 N4 Cu1 116.67(16) . 2_667
O4 N4 Cu1 123.26(14) . 2_667
C9 N5 C11 122.1(2) . .
C9 N5 C10 119.8(2) . .
C11 N5 C10 117.6(2) . .
O8 N6 O7 120.3(2) . .
O8 N6 O6 120.2(2) . .
O7 N6 O6 119.41(19) . .
C2 C1 H1A 109.5 . .
C2 C1 H1B 109.5 . .
H1A C1 H1B 109.5 . .
C2 C1 H1C 109.5 . .
H1A C1 H1C 109.5 . .
H1B C1 H1C 109.5 . .
N1 C2 C1 125.5(2) . .
N1 C2 C3 109.99(19) . .
C1 C2 C3 124.5(2) . .
O2 C3 N2 121.7(2) . .
O2 C3 C2 119.64(19) . .
N2 C3 C2 118.69(19) . .
N2 C4 C5 109.92(19) . .
N2 C4 H4A 109.7 . .
C5 C4 H4A 109.7 . .
N2 C4 H4B 109.7 . .
C5 C4 H4B 109.7 . .
H4A C4 H4B 108.2 . .
N3 C5 C4 110.57(19) . .
N3 C5 H5A 109.5 . .
C4 C5 H5A 109.5 . .
N3 C5 H5B 109.5 . .
C4 C5 H5B 109.5 . .
H5A C5 H5B 108.1 . .
O3 C6 N3 121.3(2) . .
O3 C6 C7 119.83(19) . .
N3 C6 C7 118.9(2) . .
N4 C7 C6 110.56(19) . .
N4 C7 C8 124.1(2) . .
C6 C7 C8 125.36(19) . .
C7 C8 H8A 109.5 . .
C7 C8 H8B 109.5 . .
H8A C8 H8B 109.5 . .
C7 C8 H8C 109.5 . .
H8A C8 H8C 109.5 . .
H8B C8 H8C 109.5 . .
O5 C9 N5 124.0(2) . .
O5 C9 H9 118.0 . .
N5 C9 H9 118.0 . .
N5 C10 H10A 109.5 . .
N5 C10 H10B 109.5 . .
H10A C10 H10B 109.5 . .
N5 C10 H10C 109.5 . .
H10A C10 H10C 109.5 . .
H10B C10 H10C 109.5 . .
N5 C11 H11A 109.5 . .
N5 C11 H11B 109.5 . .
H11A C11 H11B 109.5 . .
N5 C11 H11C 109.5 . .
H11A C11 H11C 109.5 . .
H11B C11 H11C 109.5 . .
C13 C12 C13 54.5(6) . 2_576
O9 C13 C13 176.5(13) . 2_576
O9 C13 C12 117.5(8) . .
C13 C13 C12 66.0(7) 2_576 .
O9 C13 C12 117.0(8) . 2_576
C13 C13 C12 59.5(7) 2_576 2_576
C12 C13 C12 125.5(6) . 2_576

loop_
_geom_bond_atom_site_label_1
_geom_bond_atom_site_label_2
_geom_bond_distance
_geom_bond_site_symmetry_2
Cu1 N4 1.9445(19) 2_667
Cu1 N1 1.9641(19) .
Cu1 O2 1.9853(16) .
Cu1 O3 1.9857(17) 2_667
Cu1 O5 2.2525(18) .
Cu1 O6 2.6767(19) .
O1 N1 1.349(2) .
O1 H1O1 1.06(3) .
O2 C3 1.266(3) .
O3 C6 1.264(3) .
O3 Cu1 1.9857(16) 2_667
O4 N4 1.343(2) .
O5 C9 1.247(3) .
O6 N6 1.270(2) .
O7 N6 1.249(3) .
O8 N6 1.230(3) .
O9 C13 1.155(9) .
N1 C2 1.284(3) .
N2 C3 1.317(3) .
N2 C4 1.464(3) .
N2 H1N2 0.80(3) .
N3 C6 1.327(3) .
N3 C5 1.461(3) .
N3 H1N3 0.84(3) .
N4 C7 1.294(3) .
N4 Cu1 1.9445(19) 2_667
N5 C9 1.321(3) .
N5 C11 1.451(3) .
N5 C10 1.453(3) .
C1 C2 1.488(3) .
C1 H1A 0.9600 .
C1 H1B 0.9600 .
C1 H1C 0.9600 .
C2 C3 1.499(3) .
C4 C5 1.533(3) .
C4 H4A 0.9700 .
C4 H4B 0.9700 .
C5 H5A 0.9700 .
C5 H5B 0.9700 .
C6 C7 1.486(3) .
C7 C8 1.490(3) .
C8 H8A 0.9600 .
C8 H8B 0.9600 .
C8 H8C 0.9600 .
C9 H9 0.9300 .
C10 H10A 0.9600 .
C10 H10B 0.9600 .
C10 H10C 0.9600 .
C11 H11A 0.9600 .
C11 H11B 0.9600 .
C11 H11C 0.9600 .
C12 C13 1.425(10) .
C12 C13 1.511(10) 2_576
C13 C13 1.346(17) 2_576
C13 C12 1.511(10) 2_576

loop_
_geom_hbond_atom_site_label_D
_geom_hbond_atom_site_label_H
_geom_hbond_atom_site_label_A
_geom_hbond_distance_DH
_geom_hbond_distance_HA
_geom_hbond_distance_DA
_geom_hbond_angle_DHA
_geom_hbond_site_symmetry_A
O1 H1O1 O4 1.06(3) 1.41(3) 2.468(2) 174(3) 2_667
N3 H1N3 O7 0.84(3) 2.04(3) 2.852(3) 162(3) 1_556
N2 H1N2 O6 0.80(3) 2.04(3) 2.809(3) 162(3) 2_677

loop_
_geom_torsion_atom_site_label_1
_geom_torsion_atom_site_label_2
_geom_torsion_atom_site_label_3
_geom_torsion_atom_site_label_4
_geom_torsion
_geom_torsion_site_symmetry_1
_geom_torsion_site_symmetry_4
N4 Cu1 O2 C3 -64.0(6) 2_667 .
N1 Cu1 O2 C3 -3.62(15) . .
O3 Cu1 O2 C3 -177.41(14) 2_667 .
O5 Cu1 O2 C3 91.04(15) . .
O6 Cu1 O2 C3 -90.82(15) . .
Cu1 Cu1 O2 C3 163.09(17) 2_667 .
N4 Cu1 O5 C9 -142.52(17) 2_667 .
N1 Cu1 O5 C9 121.34(17) . .
O2 Cu1 O5 C9 40.50(17) . .
O3 Cu1 O5 C9 -60.59(17) 2_667 .
O6 Cu1 O5 C9 -4.7(13) . .
Cu1 Cu1 O5 C9 -9.92(15) 2_667 .
N4 Cu1 O6 N6 14.21(15) 2_667 .
N1 Cu1 O6 N6 109.97(15) . .
O2 Cu1 O6 N6 -169.01(15) . .
O3 Cu1 O6 N6 -67.86(15) 2_667 .
O5 Cu1 O6 N6 -123.9(12) . .
Cu1 Cu1 O6 N6 -118.69(14) 2_667 .
N4 Cu1 N1 C2 178.37(17) 2_667 .
O2 Cu1 N1 C2 4.56(16) . .
O3 Cu1 N1 C2 114.9(6) 2_667 .
O5 Cu1 N1 C2 -82.39(17) . .
O6 Cu1 N1 C2 95.49(17) . .
Cu1 Cu1 N1 C2 -9.2(2) 2_667 .
N4 Cu1 N1 O1 -4.17(17) 2_667 .
O2 Cu1 N1 O1 -177.98(17) . .
O3 Cu1 N1 O1 -67.6(7) 2_667 .
O5 Cu1 N1 O1 95.07(16) . .
O6 Cu1 N1 O1 -87.05(16) . .
Cu1 Cu1 N1 O1 168.29(12) 2_667 .
Cu1 O6 N6 O8 -105.3(2) . .
Cu1 O6 N6 O7 71.2(2) . .
O1 N1 C2 C1 -1.2(3) . .
Cu1 N1 C2 C1 176.35(17) . .
O1 N1 C2 C3 178.20(17) . .
Cu1 N1 C2 C3 -4.2(2) . .
Cu1 O2 C3 N2 -177.30(17) . .
Cu1 O2 C3 C2 2.5(2) . .
C4 N2 C3 O2 2.3(3) . .
C4 N2 C3 C2 -177.52(19) . .
N1 C2 C3 O2 1.0(3) . .
C1 C2 C3 O2 -179.6(2) . .
N1 C2 C3 N2 -179.13(19) . .
C1 C2 C3 N2 0.3(3) . .
C3 N2 C4 C5 90.9(3) . .
C6 N3 C5 C4 78.9(3) . .
N2 C4 C5 N3 -174.61(18) . .
Cu1 O3 C6 N3 179.18(17) 2_667 .
Cu1 O3 C6 C7 -2.7(2) 2_667 .
C5 N3 C6 O3 1.4(3) . .
C5 N3 C6 C7 -176.80(19) . .
O4 N4 C7 C6 -179.91(18) . .
Cu1 N4 C7 C6 1.3(2) 2_667 .
O4 N4 C7 C8 0.4(3) . .
Cu1 N4 C7 C8 -178.37(18) 2_667 .
O3 C6 C7 N4 1.0(3) . .
N3 C6 C7 N4 179.2(2) . .
O3 C6 C7 C8 -179.3(2) . .
N3 C6 C7 C8 -1.1(3) . .
Cu1 O5 C9 N5 -143.16(19) . .
C11 N5 C9 O5 -173.4(2) . .
C10 N5 C9 O5 -1.6(4) . .
C13 C12 C13 O9 -179.9(13) 2_576 .
C13 C12 C13 C12 0.000(1) 2_576 2_576
